data_7048789
loop_
_publ_author_name
'Zhang, Congcong'
'Hou, Guohua'
'Zi, Guofu'
'Walter, Marc D.'

_publ_section_title
;
 A base-free terminal thorium phosphinidene metallocene and its reactivity
 toward selected organic molecules.
;
_journal_issue 7
_journal_name_full 'Dalton transactions (Cambridge, England : 2003)'
_journal_page_first 2377
_journal_page_last 2387
_journal_paper_doi 10.1039/c9dt00012g
_journal_volume 48
_journal_year 2019
_chemical_formula_moiety 'C42 H68 N4 Th'
_chemical_formula_sum 'C42 H68 N4 Th'
_chemical_formula_weight 861.04
_space_group_crystal_system monoclinic
_space_group_IT_number 15
_space_group_name_Hall '-C 2yc'
_space_group_name_H-M_alt 'C 1 2/c 1'
_symmetry_space_group_name_Hall '-C 2yc'
_symmetry_space_group_name_H-M 'C 1 2/c 1'
_atom_sites_solution_hydrogens geom
_audit_creation_date 2017-12-12
_audit_creation_method
;
Olex2 1.2
(compiled 2017.03.28 svn.r3405 for OlexSys, GUI svn.r5337)
;
_audit_update_record
;
2018-12-06 deposited with the CCDC.
2019-01-23 downloaded from the CCDC.
;
_cell_angle_alpha 90
_cell_angle_beta 97.625(3)
_cell_angle_gamma 90
_cell_formula_units_Z 4
_cell_length_a 13.4503(4)
_cell_length_b 17.0758(5)
_cell_length_c 17.6755(5)
_cell_measurement_reflns_used 5951
_cell_measurement_temperature 100.01(10)
_cell_measurement_theta_max 29.1480
_cell_measurement_theta_min 4.0620
_cell_volume 4023.7(2)
_computing_cell_refinement 'CrysAlisPro 1.171.39.32a (Rigaku OD, 2017)'
_computing_data_collection 'CrysAlisPro 1.171.39.32a (Rigaku OD, 2017)'
_computing_data_reduction 'CrysAlisPro 1.171.39.32a (Rigaku OD, 2017)'
_computing_molecular_graphics 'Olex2 (Dolomanov et al., 2009)'
_computing_publication_material 'Olex2 (Dolomanov et al., 2009)'
_computing_structure_refinement 'ShelXL (Sheldrick, 2015)'
_diffrn_ambient_environment N~2~
_diffrn_ambient_temperature 100.01(10)
_diffrn_detector 'CCD plate'
_diffrn_detector_area_resol_mean 5.3127
_diffrn_detector_type AtlasS2
_diffrn_measured_fraction_theta_full 0.997
_diffrn_measured_fraction_theta_max 0.848
_diffrn_measurement_details
;
List of Runs (angles in degrees, time in seconds):

  # Type    Start    End  Width  t~exp~   \w     \q     \k     \f   Frames
#--------------------------------------------------------------------------
  1  \w    -14.00  13.00   1.00    5.00    --  -11.20 -99.00   0.00   27
  2  \w     -5.00  28.00   1.00    5.00    --  -11.20 -99.00-180.00   33
  3  \w     65.00  99.00   1.00    5.00    --   12.45 178.00  60.00   34
  4  \w    -67.00  56.00   1.00    5.00    --   12.45   0.00 -60.00  123
;
_diffrn_measurement_device 'four-circle diffractometer'
_diffrn_measurement_device_type 'SuperNova, Dual, Cu at home/near, AtlasS2'
_diffrn_measurement_method '\w scans'
_diffrn_orient_matrix_type 'CrysAlisPro convention (1999,Acta A55,543-557)'
_diffrn_orient_matrix_UB_11 -0.0321786000
_diffrn_orient_matrix_UB_12 0.0321638000
_diffrn_orient_matrix_UB_13 -0.0106867000
_diffrn_orient_matrix_UB_21 -0.0325722000
_diffrn_orient_matrix_UB_22 -0.0249278000
_diffrn_orient_matrix_UB_23 -0.0239463000
_diffrn_orient_matrix_UB_31 -0.0271510000
_diffrn_orient_matrix_UB_32 -0.0082910000
_diffrn_orient_matrix_UB_33 0.0308359000
_diffrn_radiation_monochromator mirror
_diffrn_radiation_probe x-ray
_diffrn_radiation_type MoK\a
_diffrn_radiation_wavelength 0.71073
_diffrn_reflns_av_R_equivalents 0.0379
_diffrn_reflns_av_unetI/netI 0.0569
_diffrn_reflns_Laue_measured_fraction_full 0.997
_diffrn_reflns_Laue_measured_fraction_max 0.848
_diffrn_reflns_limit_h_max 18
_diffrn_reflns_limit_h_min -18
_diffrn_reflns_limit_k_max 22
_diffrn_reflns_limit_k_min -12
_diffrn_reflns_limit_l_max 22
_diffrn_reflns_limit_l_min -23
_diffrn_reflns_number 11095
_diffrn_reflns_point_group_measured_fraction_full 0.997
_diffrn_reflns_point_group_measured_fraction_max 0.848
_diffrn_reflns_theta_full 26.000
_diffrn_reflns_theta_max 29.688
_diffrn_reflns_theta_min 3.587
_diffrn_source 'micro-focus sealed X-ray tube'
_diffrn_source_type 'SuperNova (Mo) X-ray Source'
_exptl_absorpt_coefficient_mu 3.738
_exptl_absorpt_correction_T_max 1.00000
_exptl_absorpt_correction_T_min 0.97943
_exptl_absorpt_correction_type multi-scan
_exptl_absorpt_process_details
;
CrysAlisPro 1.171.39.32a (Rigaku Oxford Diffraction, 2017)
Empirical absorption correction using spherical harmonics,
 implemented in SCALE3 ABSPACK scaling algorithm.
;
_exptl_crystal_colour yellow
_exptl_crystal_colour_primary yellow
_exptl_crystal_density_diffrn 1.421
_exptl_crystal_description block
_exptl_crystal_F_000 1752
_exptl_crystal_size_max 0.15
_exptl_crystal_size_mid 0.15
_exptl_crystal_size_min 0.15
_refine_diff_density_max 1.152
_refine_diff_density_min -2.099
_refine_diff_density_rms 0.139
_refine_ls_extinction_method none
_refine_ls_goodness_of_fit_ref 1.131
_refine_ls_hydrogen_treatment constr
_refine_ls_matrix_type full
_refine_ls_number_parameters 223
_refine_ls_number_reflns 4841
_refine_ls_number_restraints 0
_refine_ls_restrained_S_all 1.131
_refine_ls_R_factor_all 0.0397
_refine_ls_R_factor_gt 0.0336
_refine_ls_shift/su_max 0.001
_refine_ls_shift/su_mean 0.000
_refine_ls_structure_factor_coef Fsqd
_refine_ls_weighting_details 'w=1/[\s^2^(Fo^2^)+13.7900P] where P=(Fo^2^+2Fc^2^)/3'
_refine_ls_weighting_scheme calc
_refine_ls_wR_factor_gt 0.0618
_refine_ls_wR_factor_ref 0.0634
_reflns_Friedel_coverage 0.000
_reflns_number_gt 4455
_reflns_number_total 4841
_reflns_threshold_expression 'I > 2\s(I)'
_cod_data_source_file c9dt00012g2.cif
_cod_data_source_block compound11
_cod_depositor_comments 'Adding full bibliography for 7048788--7048794.cif.'
_cod_database_code 7048789
_shelx_shelxl_version_number 2014/7
_chemical_oxdiff_formula C1H1N1P1Th1
_shelx_space_group_comment
;
The symmetry employed for this shelxl refinement is uniquely defined
by the following loop, which should always be used as a source of
symmetry information in preference to the above space-group names.
They are only intended as comments.
;
_reflns_odcompleteness_completeness 99.70
_reflns_odcompleteness_iscentric 1
_reflns_odcompleteness_theta 26.32
_olex2_refinement_description
;
1. Fixed Uiso
 At 1.2 times of:
  All C(H) groups
 At 1.5 times of:
  All C(H,H,H) groups
2.a Aromatic/amide H refined with riding coordinates:
 C3(H3), C5(H5), C19(H19), C20(H20)
2.b Idealised Me refined as rotating group:
 C7(H7A,H7B,H7C), C8(H8A,H8B,H8C), C9(H9A,H9B,H9C), C11(H11A,H11B,H11C),
 C12(H12A,H12B,H12C), C13(H13A,H13B,H13C), C15(H15A,H15B,H15C), C16(H16A,H16B,
 H16C), C17(H17A,H17B,H17C), C21(H21A,H21B,H21C)
;
_olex2_submission_special_instructions 'No special instructions were received'
_oxdiff_exptl_absorpt_empirical_details
;
Empirical correction (ABSPACK) includes:
- Absorption correction using spherical harmonics
- Frame scaling
;
_oxdiff_exptl_absorpt_empirical_full_max 1.100
_oxdiff_exptl_absorpt_empirical_full_min 0.861

loop_
_space_group_symop_operation_xyz
'x, y, z'
'-x, y, -z+1/2'
'x+1/2, y+1/2, z'
'-x+1/2, y+1/2, -z+1/2'
'-x, -y, -z'
'x, -y, z-1/2'
'-x+1/2, -y+1/2, -z'
'x+1/2, -y+1/2, z-1/2'

loop_
_atom_site_label
_atom_site_type_symbol
_atom_site_fract_x
_atom_site_fract_y
_atom_site_fract_z
_atom_site_U_iso_or_equiv
_atom_site_adp_type
_atom_site_occupancy
_atom_site_site_symmetry_order
_atom_site_calc_flag
_atom_site_refinement_flags_posn
_atom_site_refinement_flags_adp
_atom_site_refinement_flags_occupancy
C1 C 0.2831(2) 0.2719(2) 0.20396(19) 0.0128(8) Uani 1 1 d . . .
C2 C 0.2905(2) 0.3228(2) 0.26991(19) 0.0131(8) Uani 1 1 d . . .
C3 C 0.3358(2) 0.3931(2) 0.24938(19) 0.0120(7) Uani 1 1 d . . .
H3 H 0.3519 0.4352 0.2821 0.014 Uiso 1 1 calc R . .
C4 C 0.3530(2) 0.3905(2) 0.17175(19) 0.0130(8) Uani 1 1 d . . .
C5 C 0.3221(2) 0.3162(2) 0.14635(19) 0.0134(8) Uani 1 1 d . . .
H5 H 0.3265 0.2976 0.0974 0.016 Uiso 1 1 calc R . .
C6 C 0.2341(3) 0.1914(2) 0.1841(2) 0.0175(8) Uani 1 1 d . . .
C7 C 0.2455(3) 0.1689(3) 0.1012(2) 0.0236(9) Uani 1 1 d . . .
H7A H 0.2113 0.2067 0.0669 0.035 Uiso 1 1 calc GR . .
H7B H 0.2169 0.1180 0.0900 0.035 Uiso 1 1 calc GR . .
H7C H 0.3153 0.1680 0.0951 0.035 Uiso 1 1 calc GR . .
C8 C 0.1193(3) 0.1960(3) 0.1864(2) 0.0260(10) Uani 1 1 d . . .
H8A H 0.1068 0.2045 0.2380 0.039 Uiso 1 1 calc GR . .
H8B H 0.0885 0.1478 0.1677 0.039 Uiso 1 1 calc GR . .
H8C H 0.0916 0.2386 0.1549 0.039 Uiso 1 1 calc GR . .
C9 C 0.2815(3) 0.1241(3) 0.2340(2) 0.0240(9) Uani 1 1 d . . .
H9A H 0.3514 0.1201 0.2286 0.036 Uiso 1 1 calc GR . .
H9B H 0.2484 0.0759 0.2182 0.036 Uiso 1 1 calc GR . .
H9C H 0.2745 0.1342 0.2865 0.036 Uiso 1 1 calc GR . .
C10 C 0.2359(3) 0.3213(3) 0.3418(2) 0.0186(9) Uani 1 1 d . . .
C11 C 0.1306(3) 0.3556(3) 0.3173(2) 0.0231(9) Uani 1 1 d . . .
H11A H 0.1367 0.4084 0.2997 0.035 Uiso 1 1 calc GR . .
H11B H 0.0934 0.3554 0.3600 0.035 Uiso 1 1 calc GR . .
H11C H 0.0961 0.3244 0.2768 0.035 Uiso 1 1 calc GR . .
C12 C 0.2254(3) 0.2408(3) 0.3790(2) 0.0223(9) Uani 1 1 d . . .
H12A H 0.1830 0.2079 0.3445 0.033 Uiso 1 1 calc GR . .
H12B H 0.1963 0.2473 0.4253 0.033 Uiso 1 1 calc GR . .
H12C H 0.2904 0.2171 0.3903 0.033 Uiso 1 1 calc GR . .
C13 C 0.2883(3) 0.3756(3) 0.4046(2) 0.0222(9) Uani 1 1 d . . .
H13A H 0.3567 0.3591 0.4181 0.033 Uiso 1 1 calc GR . .
H13B H 0.2540 0.3729 0.4488 0.033 Uiso 1 1 calc GR . .
H13C H 0.2870 0.4285 0.3861 0.033 Uiso 1 1 calc GR . .
C14 C 0.3677(3) 0.4591(2) 0.1194(2) 0.0165(8) Uani 1 1 d . . .
C15 C 0.4249(3) 0.5271(3) 0.1598(2) 0.0224(9) Uani 1 1 d . . .
H15A H 0.3905 0.5449 0.2009 0.034 Uiso 1 1 calc GR . .
H15B H 0.4291 0.5691 0.1243 0.034 Uiso 1 1 calc GR . .
H15C H 0.4912 0.5102 0.1799 0.034 Uiso 1 1 calc GR . .
C16 C 0.4221(3) 0.4328(3) 0.0527(2) 0.0227(9) Uani 1 1 d . . .
H16A H 0.4910 0.4217 0.0711 0.034 Uiso 1 1 calc GR . .
H16B H 0.4188 0.4738 0.0152 0.034 Uiso 1 1 calc GR . .
H16C H 0.3905 0.3866 0.0299 0.034 Uiso 1 1 calc GR . .
C17 C 0.2618(3) 0.4878(3) 0.0877(2) 0.0262(10) Uani 1 1 d . . .
H17A H 0.2251 0.4459 0.0607 0.039 Uiso 1 1 calc GR . .
H17B H 0.2668 0.5309 0.0536 0.039 Uiso 1 1 calc GR . .
H17C H 0.2274 0.5044 0.1292 0.039 Uiso 1 1 calc GR . .
C18 C 0.4875(3) 0.1837(3) 0.3463(2) 0.0197(9) Uani 1 1 d . . .
C19 C 0.4914(3) 0.1551(3) 0.4696(2) 0.0308(12) Uani 1 1 d . . .
H19 H 0.4949 0.1276 0.5153 0.037 Uiso 1 1 calc R . .
C20 C 0.4845(3) 0.2333(3) 0.4613(2) 0.0261(10) Uani 1 1 d . . .
H20 H 0.4821 0.2694 0.5005 0.031 Uiso 1 1 calc R . .
C21 C 0.5059(3) 0.0418(3) 0.3805(3) 0.0352(12) Uani 1 1 d . . .
H21A H 0.4888 0.0336 0.3266 0.053 Uiso 1 1 calc GR . .
H21B H 0.4635 0.0102 0.4077 0.053 Uiso 1 1 calc GR . .
H21C H 0.5747 0.0275 0.3955 0.053 Uiso 1 1 calc GR . .
N1 N 0.4816(2) 0.2510(2) 0.38479(16) 0.0175(7) Uani 1 1 d . . .
N2 N 0.4921(2) 0.1233(2) 0.39791(19) 0.0256(8) Uani 1 1 d . . .
Th1 Th 0.5000 0.28753(2) 0.2500 0.00986(6) Uani 1 2 d S T P

loop_
_atom_site_aniso_label
_atom_site_aniso_U_11
_atom_site_aniso_U_22
_atom_site_aniso_U_33
_atom_site_aniso_U_23
_atom_site_aniso_U_13
_atom_site_aniso_U_12
C1 0.0094(15) 0.013(2) 0.0157(16) 0.0004(15) 0.0011(13) -0.0026(15)
C2 0.0098(16) 0.015(2) 0.0146(17) 0.0007(15) 0.0007(14) -0.0015(16)
C3 0.0132(17) 0.008(2) 0.0140(16) -0.0028(14) -0.0001(14) 0.0015(15)
C4 0.0095(16) 0.015(2) 0.0132(16) 0.0020(15) -0.0026(14) -0.0008(16)
C5 0.0128(17) 0.016(2) 0.0105(16) -0.0020(15) -0.0011(14) -0.0022(16)
C6 0.0177(18) 0.017(2) 0.0179(18) -0.0016(16) 0.0024(15) -0.0066(17)
C7 0.024(2) 0.020(2) 0.026(2) -0.0073(18) 0.0018(17) -0.0104(19)
C8 0.021(2) 0.026(3) 0.031(2) -0.0013(19) -0.0001(17) -0.0123(19)
C9 0.037(2) 0.011(2) 0.026(2) 0.0007(17) 0.0115(18) 0.000(2)
C10 0.0170(18) 0.023(2) 0.0167(18) -0.0009(17) 0.0067(15) 0.0002(18)
C11 0.0173(19) 0.025(3) 0.029(2) -0.0033(19) 0.0095(17) 0.0021(19)
C12 0.0223(19) 0.026(3) 0.0207(19) 0.0024(18) 0.0106(16) -0.0032(19)
C13 0.024(2) 0.025(3) 0.0190(18) -0.0044(18) 0.0079(16) 0.0009(19)
C14 0.0141(17) 0.016(2) 0.0184(18) 0.0071(16) -0.0021(15) -0.0018(17)
C15 0.021(2) 0.022(3) 0.0228(19) 0.0051(18) -0.0002(16) -0.0055(19)
C16 0.025(2) 0.026(3) 0.0180(18) 0.0068(18) 0.0058(16) -0.004(2)
C17 0.0179(19) 0.029(3) 0.030(2) 0.013(2) -0.0037(17) -0.001(2)
C18 0.0138(17) 0.020(2) 0.026(2) 0.0103(18) 0.0060(16) 0.0026(17)
C19 0.030(2) 0.041(3) 0.023(2) 0.017(2) 0.0100(18) 0.012(2)
C20 0.027(2) 0.035(3) 0.0177(19) 0.0040(19) 0.0074(17) 0.007(2)
C21 0.035(2) 0.023(3) 0.050(3) 0.011(2) 0.015(2) 0.002(2)
N1 0.0142(15) 0.024(2) 0.0153(15) 0.0043(14) 0.0048(13) 0.0045(15)
N2 0.0255(18) 0.023(2) 0.0300(18) 0.0099(17) 0.0106(15) 0.0036(17)
Th1 0.01007(9) 0.01035(10) 0.00941(9) 0.000 0.00218(6) 0.000

loop_
_atom_type_symbol
_atom_type_description
_atom_type_scat_dispersion_real
_atom_type_scat_dispersion_imag
_atom_type_scat_source
C C 0.0033 0.0016 'International Tables Vol C Tables 4.2.6.8 and 6.1.1.4'
H H 0.0000 0.0000 'International Tables Vol C Tables 4.2.6.8 and 6.1.1.4'
N N 0.0061 0.0033 'International Tables Vol C Tables 4.2.6.8 and 6.1.1.4'
Th Th -7.2400 8.8979 'International Tables Vol C Tables 4.2.6.8 and 6.1.1.4'

loop_
_geom_angle_atom_site_label_1
_geom_angle_atom_site_label_2
_geom_angle_atom_site_label_3
_geom_angle
_geom_angle_site_symmetry_1
_geom_angle_site_symmetry_3
C2 C1 C6 134.4(3) . .
C2 C1 Th1 76.21(19) . .
C5 C1 C2 105.4(3) . .
C5 C1 C6 119.8(3) . .
C5 C1 Th1 72.69(18) . .
C6 C1 Th1 121.5(2) . .
C1 C2 C10 131.4(3) . .
C1 C2 Th1 75.33(18) . .
C3 C2 C1 106.8(3) . .
C3 C2 C10 119.4(3) . .
C3 C2 Th1 72.09(19) . .
C10 C2 Th1 131.2(2) . .
C2 C3 H3 124.7 . .
C2 C3 C4 110.6(3) . .
C2 C3 Th1 79.7(2) . .
C4 C3 H3 124.7 . .
C4 C3 Th1 76.0(2) . .
Th1 C3 H3 111.7 . .
C3 C4 C14 127.8(4) . .
C3 C4 Th1 75.1(2) . .
C5 C4 C3 105.1(3) . .
C5 C4 C14 124.3(3) . .
C5 C4 Th1 75.7(2) . .
C14 C4 Th1 129.0(2) . .
C1 C5 H5 123.9 . .
C1 C5 Th1 78.9(2) . .
C4 C5 C1 112.1(3) . .
C4 C5 H5 123.9 . .
C4 C5 Th1 76.1(2) . .
Th1 C5 H5 112.8 . .
C1 C6 C8 110.2(3) . .
C7 C6 C1 110.2(3) . .
C7 C6 C8 105.2(3) . .
C9 C6 C1 113.8(3) . .
C9 C6 C7 105.9(3) . .
C9 C6 C8 111.2(3) . .
C6 C7 H7A 109.5 . .
C6 C7 H7B 109.5 . .
C6 C7 H7C 109.5 . .
H7A C7 H7B 109.5 . .
H7A C7 H7C 109.5 . .
H7B C7 H7C 109.5 . .
C6 C8 H8A 109.5 . .
C6 C8 H8B 109.5 . .
C6 C8 H8C 109.5 . .
H8A C8 H8B 109.5 . .
H8A C8 H8C 109.5 . .
H8B C8 H8C 109.5 . .
C6 C9 H9A 109.5 . .
C6 C9 H9B 109.5 . .
C6 C9 H9C 109.5 . .
H9A C9 H9B 109.5 . .
H9A C9 H9C 109.5 . .
H9B C9 H9C 109.5 . .
C11 C10 C2 106.3(3) . .
C11 C10 C13 106.8(3) . .
C12 C10 C2 116.4(3) . .
C12 C10 C11 109.1(3) . .
C12 C10 C13 106.8(3) . .
C13 C10 C2 111.1(3) . .
C10 C11 H11A 109.5 . .
C10 C11 H11B 109.5 . .
C10 C11 H11C 109.5 . .
H11A C11 H11B 109.5 . .
H11A C11 H11C 109.5 . .
H11B C11 H11C 109.5 . .
C10 C12 H12A 109.5 . .
C10 C12 H12B 109.5 . .
C10 C12 H12C 109.5 . .
H12A C12 H12B 109.5 . .
H12A C12 H12C 109.5 . .
H12B C12 H12C 109.5 . .
C10 C13 H13A 109.5 . .
C10 C13 H13B 109.5 . .
C10 C13 H13C 109.5 . .
H13A C13 H13B 109.5 . .
H13A C13 H13C 109.5 . .
H13B C13 H13C 109.5 . .
C4 C14 C16 110.8(3) . .
C4 C14 C17 106.1(3) . .
C15 C14 C4 113.6(3) . .
C15 C14 C16 108.8(3) . .
C15 C14 C17 108.4(4) . .
C16 C14 C17 109.0(3) . .
C14 C15 H15A 109.5 . .
C14 C15 H15B 109.5 . .
C14 C15 H15C 109.5 . .
H15A C15 H15B 109.5 . .
H15A C15 H15C 109.5 . .
H15B C15 H15C 109.5 . .
C14 C16 H16A 109.5 . .
C14 C16 H16B 109.5 . .
C14 C16 H16C 109.5 . .
H16A C16 H16B 109.5 . .
H16A C16 H16C 109.5 . .
H16B C16 H16C 109.5 . .
C14 C17 H17A 109.5 . .
C14 C17 H17B 109.5 . .
C14 C17 H17C 109.5 . .
H17A C17 H17B 109.5 . .
H17A C17 H17C 109.5 . .
H17B C17 H17C 109.5 . .
N1 C18 N2 107.9(3) . .
N1 C18 Th1 75.5(2) . .
N2 C18 Th1 172.9(3) . .
C20 C19 H19 126.3 . .
C20 C19 N2 107.4(4) . .
N2 C19 H19 126.3 . .
C19 C20 H20 125.8 . .
C19 C20 N1 108.5(4) . .
N1 C20 H20 125.8 . .
H21A C21 H21B 109.5 . .
H21A C21 H21C 109.5 . .
H21B C21 H21C 109.5 . .
N2 C21 H21A 109.5 . .
N2 C21 H21B 109.5 . .
N2 C21 H21C 109.5 . .
C18 N1 C20 108.2(4) . .
C18 N1 Th1 73.2(2) . .
C20 N1 Th1 172.5(3) . .
C18 N2 C19 108.0(4) . .
C18 N2 C21 125.3(4) . .
C19 N2 C21 126.3(4) . .
C1 Th1 C1 169.59(15) . 2_655
C3 Th1 C1 143.11(11) . 2_655
C3 Th1 C1 143.11(11) 2_655 .
C3 Th1 C1 46.76(11) 2_655 2_655
C3 Th1 C1 46.76(11) . .
C3 Th1 C3 101.53(15) . 2_655
C3 Th1 C4 28.84(9) . .
C3 Th1 C4 95.66(11) . 2_655
C3 Th1 C4 28.84(9) 2_655 2_655
C3 Th1 C4 95.66(11) 2_655 .
C3 Th1 C5 46.07(10) 2_655 2_655
C3 Th1 C5 46.07(10) . .
C3 Th1 C5 118.48(11) . 2_655
C3 Th1 C5 118.48(11) 2_655 .
C4 Th1 C1 47.48(10) 2_655 2_655
C4 Th1 C1 141.94(10) 2_655 .
C4 Th1 C1 141.94(10) . 2_655
C4 Th1 C1 47.48(10) . .
C4 Th1 C4 104.17(16) . 2_655
C5 Th1 C1 155.59(9) 2_655 .
C5 Th1 C1 155.59(9) . 2_655
C5 Th1 C1 28.41(9) 2_655 2_655
C5 Th1 C1 28.42(9) . .
C5 Th1 C4 28.15(11) . .
C5 Th1 C4 28.16(11) 2_655 2_655
C5 Th1 C4 132.14(12) 2_655 .
C5 Th1 C4 132.14(12) . 2_655
C5 Th1 C5 160.26(16) . 2_655
C18 Th1 C1 88.29(11) . .
C18 Th1 C1 84.27(11) 2_655 .
C18 Th1 C1 84.27(11) . 2_655
C18 Th1 C1 88.29(11) 2_655 2_655
C18 Th1 C3 124.95(11) . 2_655
C18 Th1 C3 124.94(11) 2_655 .
C18 Th1 C3 109.39(11) 2_655 2_655
C18 Th1 C3 109.39(11) . .
C18 Th1 C4 102.30(12) . 2_655
C18 Th1 C4 131.77(11) 2_655 2_655
C18 Th1 C4 131.76(11) . .
C18 Th1 C4 102.29(12) 2_655 .
C18 Th1 C5 115.84(11) 2_655 2_655
C18 Th1 C5 79.01(12) . 2_655
C18 Th1 C5 79.01(12) 2_655 .
C18 Th1 C5 115.84(11) . .
C18 Th1 C18 88.7(2) 2_655 .
C18 Th1 N1 119.93(14) . 2_655
C18 Th1 N1 31.26(13) 2_655 2_655
C18 Th1 N1 119.93(14) 2_655 .
C18 Th1 N1 31.26(13) . .
N1 Th1 C1 91.20(9) 2_655 2_655
N1 Th1 C1 91.19(9) . .
N1 Th1 C1 86.22(9) 2_655 .
N1 Th1 C1 86.22(9) . 2_655
N1 Th1 C3 109.15(10) . 2_655
N1 Th1 C3 89.23(10) 2_655 2_655
N1 Th1 C3 109.15(10) 2_655 .
N1 Th1 C3 89.23(10) . .
N1 Th1 C4 117.59(10) . .
N1 Th1 C4 117.59(10) 2_655 2_655
N1 Th1 C4 80.94(10) 2_655 .
N1 Th1 C4 80.94(10) . 2_655
N1 Th1 C5 67.24(10) . 2_655
N1 Th1 C5 118.18(9) . .
N1 Th1 C5 118.18(9) 2_655 2_655
N1 Th1 C5 67.24(10) 2_655 .
N1 Th1 N1 151.19(17) 2_655 .

loop_
_geom_bond_atom_site_label_1
_geom_bond_atom_site_label_2
_geom_bond_distance
_geom_bond_site_symmetry_2
C1 C2 1.446(5) .
C1 C5 1.424(5) .
C1 C6 1.544(5) .
C1 Th1 2.936(3) .
C2 C3 1.415(5) .
C2 C10 1.550(5) .
C2 Th1 2.947(3) .
C3 H3 0.9300 .
C3 C4 1.422(4) .
C3 Th1 2.850(3) .
C4 C5 1.391(5) .
C4 C14 1.523(5) .
C4 Th1 2.861(4) .
C5 H5 0.9300 .
C5 Th1 2.856(3) .
C6 C7 1.542(5) .
C6 C8 1.552(5) .
C6 C9 1.536(6) .
C7 H7A 0.9600 .
C7 H7B 0.9600 .
C7 H7C 0.9600 .
C8 H8A 0.9600 .
C8 H8B 0.9600 .
C8 H8C 0.9600 .
C9 H9A 0.9600 .
C9 H9B 0.9600 .
C9 H9C 0.9600 .
C10 C11 1.542(5) .
C10 C12 1.538(6) .
C10 C13 1.543(6) .
C11 H11A 0.9600 .
C11 H11B 0.9600 .
C11 H11C 0.9600 .
C12 H12A 0.9600 .
C12 H12B 0.9600 .
C12 H12C 0.9600 .
C13 H13A 0.9600 .
C13 H13B 0.9600 .
C13 H13C 0.9600 .
C14 C15 1.518(6) .
C14 C16 1.535(5) .
C14 C17 1.539(5) .
C15 H15A 0.9600 .
C15 H15B 0.9600 .
C15 H15C 0.9600 .
C16 H16A 0.9600 .
C16 H16B 0.9600 .
C16 H16C 0.9600 .
C17 H17A 0.9600 .
C17 H17B 0.9600 .
C17 H17C 0.9600 .
C18 N1 1.344(5) .
C18 N2 1.372(5) .
C18 Th1 2.479(4) .
C19 H19 0.9300 .
C19 C20 1.345(7) .
C19 N2 1.381(5) .
C20 H20 0.9300 .
C20 N1 1.382(5) .
C21 H21A 0.9600 .
C21 H21B 0.9600 .
C21 H21C 0.9600 .
C21 N2 1.442(6) .
N1 Th1 2.507(3) .
Th1 C1 2.936(3) 2_655
Th1 C3 2.850(3) 2_655
Th1 C4 2.861(4) 2_655
Th1 C5 2.856(3) 2_655
Th1 C18 2.479(4) 2_655
Th1 N1 2.507(3) 2_655

loop_
_geom_torsion_atom_site_label_1
_geom_torsion_atom_site_label_2
_geom_torsion_atom_site_label_3
_geom_torsion_atom_site_label_4
_geom_torsion
C1 C2 C3 C4 2.8(4)
C1 C2 C3 Th1 -67.9(2)
C1 C2 C10 C11 -78.2(5)
C1 C2 C10 C12 43.6(6)
C1 C2 C10 C13 166.0(4)
C2 C1 C5 C4 -0.1(4)
C2 C1 C5 Th1 69.8(2)
C2 C1 C6 C7 176.2(4)
C2 C1 C6 C8 60.6(5)
C2 C1 C6 C9 -65.1(5)
C2 C3 C4 C5 -2.8(4)
C2 C3 C4 C14 158.6(3)
C2 C3 C4 Th1 -73.1(3)
C3 C2 C10 C11 81.6(4)
C3 C2 C10 C12 -156.7(3)
C3 C2 C10 C13 -34.2(5)
C3 C4 C5 C1 1.7(4)
C3 C4 C5 Th1 -70.0(2)
C3 C4 C14 C15 35.8(5)
C3 C4 C14 C16 158.7(3)
C3 C4 C14 C17 -83.1(4)
C5 C1 C2 C3 -1.6(4)
C5 C1 C2 C10 160.0(4)
C5 C1 C2 Th1 -67.3(2)
C5 C1 C6 C7 5.3(5)
C5 C1 C6 C8 -110.4(4)
C5 C1 C6 C9 124.0(3)
C5 C4 C14 C15 -166.1(3)
C5 C4 C14 C16 -43.3(5)
C5 C4 C14 C17 75.0(4)
C6 C1 C2 C3 -173.5(4)
C6 C1 C2 C10 -11.9(7)
C6 C1 C2 Th1 120.8(4)
C6 C1 C5 C4 173.2(3)
C6 C1 C5 Th1 -116.8(3)
C10 C2 C3 C4 -161.5(3)
C10 C2 C3 Th1 127.8(3)
C14 C4 C5 C1 -160.5(3)
C14 C4 C5 Th1 127.8(3)
C19 C20 N1 C18 -0.5(4)
C20 C19 N2 C18 1.1(5)
C20 C19 N2 C21 175.2(4)
N1 C18 N2 C19 -1.4(4)
N1 C18 N2 C21 -175.6(4)
N2 C18 N1 C20 1.2(4)
N2 C18 N1 Th1 173.5(3)
N2 C19 C20 N1 -0.4(5)
Th1 C1 C2 C3 65.7(2)
Th1 C1 C2 C10 -132.6(4)
Th1 C1 C5 C4 -69.9(3)
Th1 C1 C6 C7 -81.8(3)
Th1 C1 C6 C8 162.6(2)
Th1 C1 C6 C9 36.9(4)
Th1 C2 C3 C4 70.7(2)
Th1 C2 C10 C11 172.9(3)
Th1 C2 C10 C12 -65.3(4)
Th1 C2 C10 C13 57.1(5)
Th1 C3 C4 C5 70.4(2)
Th1 C3 C4 C14 -128.3(3)
Th1 C4 C5 C1 71.7(3)
Th1 C4 C14 C15 -66.4(4)
Th1 C4 C14 C16 56.4(4)
Th1 C4 C14 C17 174.7(3)
Th1 C18 N1 C20 -172.3(3)
